data_7241173
loop_
_publ_author_name
'Pierri, Giovanni'
'SCHETTINI, ROSARIA'
'Nuss, Juergen'
'Dinnebier, Robert E.'
'De Riccardis, Francesco'
'Izzo, Irene'
'Tedesco, Consiglia'

_publ_section_title
;
 Cyclic hexapeptoids with N-alkyl side chains: solid-state assembly and
 thermal behaviour
;
_journal_name_full CrystEngComm
_journal_paper_doi 10.1039/D0CE01136C
_journal_year 2020
_chemical_formula_moiety 'C48 H90 N6 O6'
_chemical_formula_sum 'C48 H90 N6 O6'
_chemical_formula_weight 847.25
_space_group_crystal_system monoclinic
_space_group_IT_number 14
_space_group_name_Hall '-P 2ybc'
_space_group_name_H-M_alt 'P 1 21/c 1'
_atom_sites_solution_hydrogens geom
_atom_sites_solution_primary direct
_audit_creation_date 2020-07-26
_audit_creation_method
;
Olex2 1.2
(compiled 2018.05.29 svn.r3508 for OlexSys, GUI svn.r5506)
;
_audit_update_record
;
2020-07-28 deposited with the CCDC.	2020-09-02 downloaded from the CCDC.
;
_cell_angle_alpha 90
_cell_angle_beta 91.957(9)
_cell_angle_gamma 90
_cell_formula_units_Z 2
_cell_length_a 15.254(5)
_cell_length_b 14.838(5)
_cell_length_c 11.247(3)
_cell_measurement_reflns_used 5749
_cell_measurement_temperature 100(2)
_cell_measurement_theta_max 27.7850
_cell_measurement_theta_min 1.3356
_cell_volume 2544.1(14)
_computing_cell_refinement 'CrystalClear (Rigaku Inc., 2007)'
_computing_data_collection 'CrystalClear (Rigaku Inc., 2007)'
_computing_data_reduction 'CrystalClear (Rigaku Inc., 2007)'
_computing_molecular_graphics 'Olex2 (Dolomanov et al., 2009)'
_computing_publication_material 'Olex2 (Dolomanov et al., 2009)'
_computing_structure_refinement 'ShelXL (Sheldrick, 2015)'
_computing_structure_solution
;
'SIR2014 (Burla et al., 2015)'
;
_diffrn_ambient_temperature 100
_diffrn_detector_area_resol_mean 13.6612
_diffrn_measured_fraction_theta_full 0.998
_diffrn_measured_fraction_theta_max 0.961
_diffrn_measurement_device_type 'Mercury2 (2x2 bin mode)'
_diffrn_radiation_type MoK\a
_diffrn_radiation_wavelength 0.71073
_diffrn_reflns_av_R_equivalents 0.0884
_diffrn_reflns_av_unetI/netI 0.1140
_diffrn_reflns_Laue_measured_fraction_full 0.998
_diffrn_reflns_Laue_measured_fraction_max 0.961
_diffrn_reflns_limit_h_max 12
_diffrn_reflns_limit_h_min -19
_diffrn_reflns_limit_k_max 19
_diffrn_reflns_limit_k_min -15
_diffrn_reflns_limit_l_max 14
_diffrn_reflns_limit_l_min -14
_diffrn_reflns_number 18450
_diffrn_reflns_point_group_measured_fraction_full 0.998
_diffrn_reflns_point_group_measured_fraction_max 0.961
_diffrn_reflns_theta_full 25.242
_diffrn_reflns_theta_max 27.798
_diffrn_reflns_theta_min 2.273
_exptl_absorpt_coefficient_mu 0.072
_exptl_absorpt_correction_T_max 1.0000
_exptl_absorpt_correction_T_min 0.4595
_exptl_absorpt_correction_type multi-scan
_exptl_absorpt_process_details 'Blessing, 1995'
_exptl_crystal_colour colorless
_exptl_crystal_density_diffrn 1.106
_exptl_crystal_description plate
_exptl_crystal_F_000 936
_exptl_crystal_size_max 0.37
_exptl_crystal_size_mid 0.31
_exptl_crystal_size_min 0.17
_refine_diff_density_max 0.252
_refine_diff_density_min -0.326
_refine_diff_density_rms 0.065
_refine_ls_extinction_method none
_refine_ls_goodness_of_fit_ref 1.074
_refine_ls_hydrogen_treatment constr
_refine_ls_matrix_type full
_refine_ls_number_parameters 271
_refine_ls_number_reflns 5794
_refine_ls_number_restraints 0
_refine_ls_restrained_S_all 1.074
_refine_ls_R_factor_all 0.2011
_refine_ls_R_factor_gt 0.1075
_refine_ls_shift/su_max 0.000
_refine_ls_shift/su_mean 0.000
_refine_ls_structure_factor_coef Fsqd
_refine_ls_weighting_details 'w=1/[\s^2^(Fo^2^)+(0.0906P)^2^+2.1208P] where P=(Fo^2^+2Fc^2^)/3'
_refine_ls_weighting_scheme calc
_refine_ls_wR_factor_gt 0.2188
_refine_ls_wR_factor_ref 0.2732
_reflns_Friedel_coverage 0.000
_reflns_number_gt 2838
_reflns_number_total 5794
_reflns_threshold_expression 'I > 2\s(I)'
_cod_data_source_file d0ce01136c2.cif
_cod_data_source_block form_2LT
_cod_depositor_comments
;
The following automatic conversions were performed:

data item '_exptl_absorpt_correction_type' value 'Multi-scan' was
changed to 'multi-scan' in accordance with the
/home/data/users/saulius/crontab/automatic-downloads/rss-feeds/RSC/lib/dictionaries/cif_core.dic
dictionary named 'cif_core.dic' version 2.4.2 last updated on
2011-04-26.

Automatic conversion script
Id: cif_fix_values 7556 2019-12-06 15:28:31Z antanas 
;
_cod_original_cell_volume 2544.1(13)
_cod_database_code 7241173
_shelx_shelxl_version_number 2016/6
_shelx_space_group_comment
;
The symmetry employed for this shelxl refinement is uniquely defined
by the following loop, which should always be used as a source of
symmetry information in preference to the above space-group names.
They are only intended as comments.
;
_olex2_refinement_description
;
1. Fixed Uiso
 At 1.2 times of:
  All C(H,H) groups
 At 1.5 times of:
  All C(H,H,H) groups
2.a Secondary CH2 refined with riding coordinates:
 C1(H1A,H1B), C3(H3A,H3B), C4(H4A,H4B), C5(H5A,H5B), C6(H6A,H6B), C7(H7A,H7B),
 C9(H9A,H9B), C11(H11A,H11B), C12(H12A,H12B), C13(H13A,H13B), C14(H14A,H14B),
 C15(H15A,H15B), C17(H17A,H17B), C19(H19A,H19B), C20(H20A,H20B), C21(H21A,H21B),
  C22(H22A,H22B), C23(H23A,H23B)
2.b Me refined with riding coordinates:
 C8(H8A,H8B,H8C), C16(H16A,H16B,H16C), C24(H24A,H24B,H24C)
;
_olex2_submission_special_instructions 'No special instructions were received'

loop_
_space_group_symop_operation_xyz
'x, y, z'
'-x, y+1/2, -z+1/2'
'-x, -y, -z'
'x, -y-1/2, z-1/2'

loop_
_atom_site_label
_atom_site_type_symbol
_atom_site_fract_x
_atom_site_fract_y
_atom_site_fract_z
_atom_site_U_iso_or_equiv
_atom_site_adp_type
_atom_site_occupancy
_atom_site_site_symmetry_order
_atom_site_calc_flag
_atom_site_refinement_flags_posn
_atom_site_refinement_flags_adp
_atom_site_refinement_flags_occupancy
_atom_site_disorder_assembly
_atom_site_disorder_group
O1 O 0.62504(17) -0.17195(16) 0.2653(2) 0.0401(7) Uani 1 1 d . . . . .
N1 N 0.5061(2) -0.02579(17) 0.2311(3) 0.0318(7) Uani 1 1 d . . . . .
C1 C 0.4959(3) -0.1120(2) 0.1701(3) 0.0338(9) Uani 1 1 d . . . . .
H1A H 0.475166 -0.101576 0.086840 0.041 Uiso 1 1 calc R . . . .
H1B H 0.451198 -0.148616 0.209787 0.041 Uiso 1 1 calc R . . . .
C2 C 0.5829(3) -0.1636(2) 0.1709(4) 0.0341(9) Uani 1 1 d . . . . .
C3 C 0.4671(2) -0.0154(2) 0.3472(3) 0.0333(9) Uani 1 1 d . . . . .
H3A H 0.495117 0.036630 0.388369 0.040 Uiso 1 1 calc R . . . .
H3B H 0.480711 -0.069845 0.395263 0.040 Uiso 1 1 calc R . . . .
C4 C 0.3682(2) -0.0013(2) 0.3427(3) 0.0350(9) Uani 1 1 d . . . . .
H4A H 0.339916 -0.048683 0.292761 0.042 Uiso 1 1 calc R . . . .
H4B H 0.354349 0.057861 0.305955 0.042 Uiso 1 1 calc R . . . .
C5 C 0.3318(2) -0.0046(2) 0.4676(3) 0.0349(9) Uani 1 1 d . . . . .
H5A H 0.346105 -0.064110 0.503113 0.042 Uiso 1 1 calc R . . . .
H5B H 0.362063 0.041769 0.517155 0.042 Uiso 1 1 calc R . . . .
C6 C 0.2337(2) 0.0102(2) 0.4734(3) 0.0370(9) Uani 1 1 d . . . . .
H6A H 0.202802 -0.040136 0.432251 0.044 Uiso 1 1 calc R . . . .
H6B H 0.217973 0.066526 0.430504 0.044 Uiso 1 1 calc R . . . .
C7 C 0.2027(3) 0.0166(3) 0.5998(4) 0.0498(11) Uani 1 1 d . . . . .
H7A H 0.234398 0.066450 0.640982 0.060 Uiso 1 1 calc R . . . .
H7B H 0.218276 -0.039976 0.642241 0.060 Uiso 1 1 calc R . . . .
C8 C 0.1047(3) 0.0324(4) 0.6081(5) 0.0666(14) Uani 1 1 d . . . . .
H8A H 0.089389 0.035750 0.691908 0.100 Uiso 1 1 calc R . . . .
H8B H 0.088760 0.089093 0.568210 0.100 Uiso 1 1 calc R . . . .
H8C H 0.072618 -0.017466 0.569470 0.100 Uiso 1 1 calc R . . . .
O2 O 0.44694(18) -0.28366(16) 0.0192(2) 0.0412(7) Uani 1 1 d . . . . .
N2 N 0.6067(2) -0.20191(18) 0.0680(3) 0.0322(7) Uani 1 1 d . . . . .
C9 C 0.5610(3) -0.1850(2) -0.0455(3) 0.0344(9) Uani 1 1 d . . . . .
H9A H 0.596558 -0.209186 -0.110289 0.041 Uiso 1 1 calc R . . . .
H9B H 0.555438 -0.119115 -0.057425 0.041 Uiso 1 1 calc R . . . .
C10 C 0.4706(3) -0.2271(2) -0.0539(3) 0.0351(9) Uani 1 1 d . . . . .
C11 C 0.6887(3) -0.2535(2) 0.0639(4) 0.0423(10) Uani 1 1 d . . . . .
H11A H 0.677340 -0.310453 0.020246 0.051 Uiso 1 1 calc R . . . .
H11B H 0.708437 -0.269130 0.146099 0.051 Uiso 1 1 calc R . . . .
C12 C 0.7620(3) -0.2022(2) 0.0040(4) 0.0407(10) Uani 1 1 d . . . . .
H12A H 0.743766 -0.190092 -0.079789 0.049 Uiso 1 1 calc R . . . .
H12B H 0.815023 -0.240630 0.003826 0.049 Uiso 1 1 calc R . . . .
C13 C 0.7851(3) -0.1122(3) 0.0660(4) 0.0443(10) Uani 1 1 d . . . . .
H13A H 0.731841 -0.074087 0.066560 0.053 Uiso 1 1 calc R . . . .
H13B H 0.803369 -0.124518 0.149724 0.053 Uiso 1 1 calc R . . . .
C14 C 0.8580(3) -0.0599(3) 0.0069(4) 0.0457(10) Uani 1 1 d . . . . .
H14A H 0.874615 -0.007860 0.057937 0.055 Uiso 1 1 calc R . . . .
H14B H 0.910062 -0.099384 0.002196 0.055 Uiso 1 1 calc R . . . .
C15 C 0.8338(3) -0.0255(3) -0.1172(4) 0.0559(12) Uani 1 1 d . . . . .
H15A H 0.782043 0.014533 -0.113451 0.067 Uiso 1 1 calc R . . . .
H15B H 0.817838 -0.077099 -0.169354 0.067 Uiso 1 1 calc R . . . .
C16 C 0.9101(4) 0.0265(3) -0.1706(5) 0.0723(15) Uani 1 1 d . . . . .
H16A H 0.892616 0.047809 -0.250376 0.108 Uiso 1 1 calc R . . . .
H16B H 0.925351 0.078247 -0.119762 0.108 Uiso 1 1 calc R . . . .
H16C H 0.961115 -0.013305 -0.175617 0.108 Uiso 1 1 calc R . . . .
O3 O 0.58886(17) 0.02182(15) 0.0807(2) 0.0362(6) Uani 1 1 d . . . . .
N3 N 0.4177(2) -0.20109(18) -0.1470(3) 0.0337(7) Uani 1 1 d . . . . .
C17 C 0.5554(3) 0.1316(2) 0.2305(3) 0.0355(9) Uani 1 1 d . . . . .
H17A H 0.496746 0.146885 0.259580 0.043 Uiso 1 1 calc R . . . .
H17B H 0.597152 0.130876 0.299914 0.043 Uiso 1 1 calc R . . . .
C18 C 0.5521(2) 0.0372(2) 0.1741(3) 0.0310(8) Uani 1 1 d . . . . .
C19 C 0.3268(3) -0.2336(2) -0.1536(4) 0.0380(9) Uani 1 1 d . . . . .
H19A H 0.326046 -0.297730 -0.129412 0.046 Uiso 1 1 calc R . . . .
H19B H 0.304670 -0.230185 -0.237255 0.046 Uiso 1 1 calc R . . . .
C20 C 0.2652(3) -0.1812(3) -0.0761(4) 0.0447(10) Uani 1 1 d . . . . .
H20A H 0.262651 -0.117933 -0.104038 0.054 Uiso 1 1 calc R . . . .
H20B H 0.289500 -0.180928 0.006607 0.054 Uiso 1 1 calc R . . . .
C21 C 0.1720(3) -0.2191(3) -0.0764(4) 0.0520(11) Uani 1 1 d . . . . .
H21A H 0.175394 -0.284247 -0.057831 0.062 Uiso 1 1 calc R . . . .
H21B H 0.140010 -0.189568 -0.011981 0.062 Uiso 1 1 calc R . . . .
C22 C 0.1191(3) -0.2072(3) -0.1927(4) 0.0521(11) Uani 1 1 d . . . . .
H22A H 0.120014 -0.142748 -0.215577 0.062 Uiso 1 1 calc R . . . .
H22B H 0.147646 -0.241785 -0.255964 0.062 Uiso 1 1 calc R . . . .
C23 C 0.0247(3) -0.2377(3) -0.1859(5) 0.0582(13) Uani 1 1 d . . . . .
H23A H 0.024024 -0.302812 -0.166972 0.070 Uiso 1 1 calc R . . . .
H23B H -0.002676 -0.205382 -0.119712 0.070 Uiso 1 1 calc R . . . .
C24 C -0.0296(3) -0.2222(4) -0.2976(5) 0.0765(16) Uani 1 1 d . . . . .
H24A H -0.089577 -0.243542 -0.286315 0.115 Uiso 1 1 calc R . . . .
H24B H -0.030826 -0.157636 -0.316142 0.115 Uiso 1 1 calc R . . . .
H24C H -0.004085 -0.255216 -0.363475 0.115 Uiso 1 1 calc R . . . .

loop_
_atom_site_aniso_label
_atom_site_aniso_U_11
_atom_site_aniso_U_22
_atom_site_aniso_U_33
_atom_site_aniso_U_23
_atom_site_aniso_U_13
_atom_site_aniso_U_12
O1 0.0463(17) 0.0377(14) 0.0361(16) 0.0031(11) -0.0016(14) -0.0006(11)
N1 0.045(2) 0.0272(15) 0.0236(17) -0.0032(12) 0.0069(14) -0.0017(12)
C1 0.046(2) 0.0315(19) 0.024(2) 0.0001(15) 0.0002(18) -0.0045(15)
C2 0.039(2) 0.0301(19) 0.033(2) -0.0016(16) -0.0013(19) -0.0020(15)
C3 0.040(2) 0.0333(19) 0.027(2) -0.0007(15) 0.0057(17) 0.0007(15)
C4 0.042(2) 0.0323(19) 0.031(2) 0.0024(15) -0.0026(18) -0.0015(16)
C5 0.041(2) 0.0316(19) 0.032(2) 0.0028(16) 0.0077(18) 0.0032(15)
C6 0.040(2) 0.037(2) 0.035(2) -0.0013(16) 0.0027(19) -0.0026(16)
C7 0.047(3) 0.062(3) 0.040(3) 0.003(2) 0.011(2) 0.002(2)
C8 0.046(3) 0.091(4) 0.064(4) 0.003(3) 0.021(3) 0.008(2)
O2 0.0558(18) 0.0353(14) 0.0326(15) 0.0030(11) 0.0019(13) -0.0074(12)
N2 0.0404(19) 0.0311(16) 0.0253(17) -0.0011(13) 0.0030(14) 0.0030(13)
C9 0.046(2) 0.0309(18) 0.026(2) 0.0009(15) 0.0014(18) -0.0013(16)
C10 0.049(3) 0.0294(19) 0.027(2) -0.0037(16) 0.0021(19) 0.0011(16)
C11 0.054(3) 0.035(2) 0.038(2) -0.0040(17) 0.000(2) 0.0093(17)
C12 0.036(2) 0.047(2) 0.039(2) -0.0034(18) 0.0035(19) 0.0061(17)
C13 0.048(3) 0.046(2) 0.039(2) -0.0070(18) 0.003(2) 0.0026(18)
C14 0.042(3) 0.051(2) 0.044(3) -0.0098(19) 0.001(2) -0.0015(18)
C15 0.057(3) 0.066(3) 0.044(3) 0.009(2) -0.004(2) -0.017(2)
C16 0.081(4) 0.085(4) 0.051(3) 0.008(3) -0.001(3) -0.028(3)
O3 0.0492(17) 0.0345(14) 0.0253(15) -0.0002(11) 0.0081(13) -0.0012(11)
N3 0.045(2) 0.0286(15) 0.0277(17) 0.0003(13) 0.0012(15) -0.0039(13)
C17 0.042(2) 0.0339(19) 0.031(2) 0.0018(15) 0.0036(18) -0.0014(16)
C18 0.033(2) 0.0327(19) 0.027(2) 0.0003(15) -0.0069(17) -0.0017(15)
C19 0.046(3) 0.0327(19) 0.035(2) -0.0013(16) -0.0017(19) -0.0054(16)
C20 0.044(3) 0.048(2) 0.042(3) -0.0087(19) 0.005(2) -0.0015(19)
C21 0.050(3) 0.052(3) 0.054(3) -0.002(2) 0.008(2) -0.002(2)
C22 0.045(3) 0.057(3) 0.055(3) -0.005(2) 0.006(2) -0.004(2)
C23 0.045(3) 0.059(3) 0.071(3) -0.013(2) 0.009(3) -0.009(2)
C24 0.048(3) 0.090(4) 0.090(4) -0.026(3) -0.005(3) -0.005(3)

loop_
_atom_type_symbol
_atom_type_description
_atom_type_scat_dispersion_real
_atom_type_scat_dispersion_imag
_atom_type_scat_source
C C 0.0033 0.0016 'International Tables Vol C Tables 4.2.6.8 and 6.1.1.4'
H H 0.0000 0.0000 'International Tables Vol C Tables 4.2.6.8 and 6.1.1.4'
N N 0.0061 0.0033 'International Tables Vol C Tables 4.2.6.8 and 6.1.1.4'
O O 0.0106 0.0060 'International Tables Vol C Tables 4.2.6.8 and 6.1.1.4'

loop_
_geom_angle_atom_site_label_1
_geom_angle_atom_site_label_2
_geom_angle_atom_site_label_3
_geom_angle
_geom_angle_site_symmetry_1
_geom_angle_site_symmetry_3
_geom_angle_publ_flag
C1 N1 C3 118.2(3) . . ?
C18 N1 C1 115.8(3) . . ?
C18 N1 C3 126.0(3) . . ?
N1 C1 C2 110.9(3) . . ?
O1 C2 C1 119.0(3) . . ?
O1 C2 N2 123.3(3) . . ?
N2 C2 C1 117.6(3) . . ?
N1 C3 C4 114.7(3) . . ?
C3 C4 C5 110.9(3) . . ?
C6 C5 C4 115.1(3) . . ?
C5 C6 C7 112.9(3) . . ?
C6 C7 C8 113.9(4) . . ?
C2 N2 C9 123.0(3) . . ?
C2 N2 C11 120.0(3) . . ?
C9 N2 C11 116.4(3) . . ?
N2 C9 C10 113.0(3) . . ?
O2 C10 C9 121.6(3) . . ?
O2 C10 N3 121.8(4) . . ?
N3 C10 C9 116.6(3) . . ?
N2 C11 C12 113.0(3) . . ?
C11 C12 C13 113.1(3) . . ?
C14 C13 C12 113.7(3) . . ?
C15 C14 C13 114.4(3) . . ?
C14 C15 C16 111.4(4) . . ?
C10 N3 C17 121.6(3) . 3_655 ?
C10 N3 C19 118.8(3) . . ?
C17 N3 C19 119.0(3) 3_655 . ?
N3 C17 C18 112.5(3) 3_655 . ?
N1 C18 C17 116.6(3) . . ?
O3 C18 N1 122.6(3) . . ?
O3 C18 C17 120.8(3) . . ?
N3 C19 C20 113.9(3) . . ?
C19 C20 C21 113.8(3) . . ?
C22 C21 C20 115.1(4) . . ?
C23 C22 C21 113.5(4) . . ?
C24 C23 C22 114.3(4) . . ?

loop_
_geom_bond_atom_site_label_1
_geom_bond_atom_site_label_2
_geom_bond_distance
_geom_bond_site_symmetry_2
_geom_bond_publ_flag
O1 C2 1.228(4) . ?
N1 C1 1.458(4) . ?
N1 C3 1.461(5) . ?
N1 C18 1.344(4) . ?
C1 C2 1.531(5) . ?
C2 N2 1.351(5) . ?
C3 C4 1.523(5) . ?
C4 C5 1.529(5) . ?
C5 C6 1.515(5) . ?
C6 C7 1.517(6) . ?
C7 C8 1.520(6) . ?
O2 C10 1.237(4) . ?
N2 C9 1.455(4) . ?
N2 C11 1.469(5) . ?
C9 C10 1.514(5) . ?
C10 N3 1.357(5) . ?
C11 C12 1.527(5) . ?
C12 C13 1.542(5) . ?
C13 C14 1.527(6) . ?
C14 C15 1.520(6) . ?
C15 C16 1.536(6) . ?
O3 C18 1.229(4) . ?
N3 C17 1.463(4) 3_655 ?
N3 C19 1.467(5) . ?
C17 C18 1.538(5) . ?
C19 C20 1.517(5) . ?
C20 C21 1.528(6) . ?
C21 C22 1.523(6) . ?
C22 C23 1.514(6) . ?
C23 C24 1.499(7) . ?

loop_
_geom_torsion_atom_site_label_1
_geom_torsion_atom_site_label_2
_geom_torsion_atom_site_label_3
_geom_torsion_atom_site_label_4
_geom_torsion
_geom_torsion_site_symmetry_1
_geom_torsion_site_symmetry_2
_geom_torsion_site_symmetry_3
_geom_torsion_site_symmetry_4
_geom_torsion_publ_flag
O1 C2 N2 C9 -174.1(3) . . . . ?
O1 C2 N2 C11 -2.8(5) . . . . ?
N1 C1 C2 O1 49.1(4) . . . . ?
N1 C1 C2 N2 -134.5(3) . . . . ?
N1 C3 C4 C5 171.9(3) . . . . ?
C1 N1 C3 C4 -76.9(4) . . . . ?
C1 N1 C18 O3 -5.1(5) . . . . ?
C1 N1 C18 C17 173.8(3) . . . . ?
C1 C2 N2 C9 9.6(5) . . . . ?
C1 C2 N2 C11 -179.0(3) . . . . ?
C2 N2 C9 C10 -70.5(4) . . . . ?
C2 N2 C11 C12 -104.2(4) . . . . ?
C3 N1 C1 C2 -108.2(4) . . . . ?
C3 N1 C18 O3 174.2(3) . . . . ?
C3 N1 C18 C17 -6.9(5) . . . . ?
C3 C4 C5 C6 179.1(3) . . . . ?
C4 C5 C6 C7 -173.6(3) . . . . ?
C5 C6 C7 C8 179.4(3) . . . . ?
O2 C10 N3 C17 177.5(3) . . . 3_655 ?
O2 C10 N3 C19 6.7(5) . . . . ?
N2 C9 C10 O2 -13.1(5) . . . . ?
N2 C9 C10 N3 168.3(3) . . . . ?
N2 C11 C12 C13 59.0(4) . . . . ?
C9 N2 C11 C12 67.8(4) . . . . ?
C9 C10 N3 C17 -3.9(5) . . . 3_655 ?
C9 C10 N3 C19 -174.6(3) . . . . ?
C10 N3 C19 C20 80.8(4) . . . . ?
C11 N2 C9 C10 117.8(3) . . . . ?
C11 C12 C13 C14 -179.8(3) . . . . ?
C12 C13 C14 C15 66.3(5) . . . . ?
C13 C14 C15 C16 179.8(4) . . . . ?
N3 C17 C18 N1 -162.3(3) 3_655 . . . ?
N3 C17 C18 O3 16.6(5) 3_655 . . . ?
N3 C19 C20 C21 -176.0(3) . . . . ?
C17 N3 C19 C20 -90.3(4) 3_655 . . . ?
C18 N1 C1 C2 71.2(4) . . . . ?
C18 N1 C3 C4 103.9(4) . . . . ?
C18 C17 N3 C10 69.9(4) . . 3_655 3_655 ?
C19 C20 C21 C22 -69.9(5) . . . . ?
C20 C21 C22 C23 -174.6(4) . . . . ?
C21 C22 C23 C24 177.1(4) . . . . ?
